data_7041078
loop_
_publ_author_name
'Boyde, Nicholas C.'
'Rightmire, Nicholas R.'
'Bierschenk, Eric J.'
'Steelman, Grant W.'
'Hanusa, Timothy P.'
'Brennessel, William W.'

_publ_section_title
;
 Reaction environment and ligand lability in group 4 Cp2MXY (X, Y = Cl,
 OtBu) complexes.
;
_journal_issue 46
_journal_name_full 'Dalton transactions (Cambridge, England : 2003)'
_journal_page_first 18635
_journal_page_last 18642
_journal_paper_doi 10.1039/c6dt03199d
_journal_volume 45
_journal_year 2016
_chemical_formula_moiety 'C19 H24 O Ti'
_chemical_formula_sum 'C19 H24 O Ti'
_chemical_formula_weight 316.28
_chemical_name_systematic tris(cyclopentadienyl)titanium(tert-butoxide)
_chemical_properties_physical ', Air-sensitive,Moisture-sensitive'
_space_group_crystal_system tetragonal
_space_group_IT_number 86
_space_group_name_Hall '-P 4bc'
_space_group_name_H-M_alt 'P 42/n'
_symmetry_space_group_name_Hall '-P 4bc'
_symmetry_space_group_name_H-M 'P 42/n :2'
_atom_sites_solution_hydrogens mixed
_atom_sites_solution_primary direct
_audit_creation_date 2016-03-14
_audit_creation_method
;
Olex2 1.2
(compiled 2016.02.19 svn.r3266 for OlexSys, GUI svn.r5155)
;
_audit_update_record
;
2016-07-28 deposited with the CCDC.
2016-11-02 downloaded from the CCDC.
;
_cell_angle_alpha 90
_cell_angle_beta 90
_cell_angle_gamma 90
_cell_formula_units_Z 8
_cell_length_a 19.4641(2)
_cell_length_b 19.4641(2)
_cell_length_c 8.58573(12)
_cell_measurement_reflns_used 8277
_cell_measurement_temperature 100
_cell_measurement_theta_max 72.3200
_cell_measurement_theta_min 4.5100
_cell_volume 3252.71(7)
_computing_cell_refinement 'CrysAlisPro 1.171.38.41 (Rigaku OD, 2015)'
_computing_data_collection 'CrysAlisPro 1.171.38.41 (Rigaku OD, 2015)'
_computing_data_reduction 'CrysAlisPro 1.171.38.41 (Rigaku OD, 2015)'
_computing_molecular_graphics 'Olex2 (Dolomanov et al., 2009)'
_computing_publication_material 'Olex2 (Dolomanov et al., 2009)'
_computing_structure_refinement 'ShelXL (Sheldrick, 2015)'
_computing_structure_solution 'ShelXT (Sheldrick, 2015)'
_diffrn_ambient_environment air
_diffrn_ambient_temperature 100
_diffrn_detector 'CCD plate'
_diffrn_detector_area_resol_mean 8.1506
_diffrn_detector_type EosS2
_diffrn_measured_fraction_theta_full 1.000
_diffrn_measured_fraction_theta_max 0.987
_diffrn_measurement_details
;
List of Runs (angles in degrees, time in seconds):

  1  \w   -106.00 -20.00   1.00    5.00    --  -37.14 -38.00 -30.00   86
  2  \w   -104.00 -12.00   1.00    5.00    --  -37.14 -77.00 -90.00   92
  3  \w     22.00 103.00   1.00    5.00    --   37.14  57.00-180.00   81
  4  \w     92.00 174.00   1.00   15.00    --  108.59  61.00 -60.00   82
  5  \w     40.00 128.00   1.00   15.00    --  108.59 -30.00 -90.00   88
  6  \w     44.00 125.00   1.00   15.00    --  108.59 -61.00-150.00   81
  7  \w     89.00 177.00   1.00   15.00    --  108.59  30.00  90.00   88
  8  \w    -52.00  29.00   1.00    5.00    --  -37.14  57.00 -60.00   81
  9  \w    -62.00  29.00   1.00    5.00    --  -37.14  77.00  90.00   91
 10  \w     92.00 174.00   1.00   15.00    --  108.59  61.00   0.00   82
 11  \w     42.00 132.00   1.00   15.00    --  108.59 -77.00  30.00   90
 12  \w     83.00 140.00   1.00   15.00    --  108.59  77.00-120.00   57
;
_diffrn_measurement_device 'four-circle diffractometer'
_diffrn_measurement_device_type 'SuperNova, Dual, Cu at zero, EosS2'
_diffrn_measurement_method '\w scans'
_diffrn_orient_matrix_type 'CrysAlisPro convention (1999,Acta A55,543-557)'
_diffrn_orient_matrix_UB_11 0.0021874000
_diffrn_orient_matrix_UB_12 0.0676022000
_diffrn_orient_matrix_UB_13 0.0932326000
_diffrn_orient_matrix_UB_21 -0.0091671000
_diffrn_orient_matrix_UB_22 -0.0406275000
_diffrn_orient_matrix_UB_23 0.1525464000
_diffrn_orient_matrix_UB_31 0.0785934000
_diffrn_orient_matrix_UB_32 -0.0065714000
_diffrn_orient_matrix_UB_33 0.0152015000
_diffrn_radiation_monochromator mirror
_diffrn_radiation_probe x-ray
_diffrn_radiation_type CuK\a
_diffrn_radiation_wavelength 1.54184
_diffrn_reflns_av_R_equivalents 0.0301
_diffrn_reflns_av_unetI/netI 0.0230
_diffrn_reflns_Laue_measured_fraction_full 1.000
_diffrn_reflns_Laue_measured_fraction_max 0.987
_diffrn_reflns_limit_h_max 21
_diffrn_reflns_limit_h_min -19
_diffrn_reflns_limit_k_max 23
_diffrn_reflns_limit_k_min -24
_diffrn_reflns_limit_l_max 10
_diffrn_reflns_limit_l_min -10
_diffrn_reflns_number 15228
_diffrn_reflns_point_group_measured_fraction_full 1.000
_diffrn_reflns_point_group_measured_fraction_max 0.987
_diffrn_reflns_theta_full 67.684
_diffrn_reflns_theta_max 72.503
_diffrn_reflns_theta_min 3.211
_diffrn_source 'micro-focus sealed X-ray tube'
_diffrn_source_type 'SuperNova (Cu) X-ray Source'
_exptl_absorpt_coefficient_mu 4.409
_exptl_absorpt_correction_T_max 0.864
_exptl_absorpt_correction_T_min 0.398
_exptl_absorpt_correction_type gaussian
_exptl_absorpt_process_details
;
CrysAlisPro 1.171.38.41 (Rigaku Oxford Diffraction, 2015)
Numerical absorption correction based on gaussian integration over
            a multifaceted crystal model
Empirical absorption correction using spherical harmonics,
 implemented in SCALE3 ABSPACK scaling algorithm.
;
_exptl_crystal_colour red
_exptl_crystal_colour_primary red
_exptl_crystal_density_diffrn 1.292
_exptl_crystal_description needle
_exptl_crystal_F_000 1344
_exptl_crystal_recrystallization_method 'Re-crystallisation from solvent: hexanes'
_exptl_crystal_size_max 0.546
_exptl_crystal_size_mid 0.045
_exptl_crystal_size_min 0.035
_refine_diff_density_max 0.222
_refine_diff_density_min -0.295
_refine_diff_density_rms 0.040
_refine_ls_extinction_method none
_refine_ls_goodness_of_fit_ref 1.029
_refine_ls_hydrogen_treatment mixed
_refine_ls_matrix_type full
_refine_ls_number_parameters 197
_refine_ls_number_reflns 3189
_refine_ls_number_restraints 0
_refine_ls_restrained_S_all 1.029
_refine_ls_R_factor_all 0.0328
_refine_ls_R_factor_gt 0.0270
_refine_ls_shift/su_max 0.001
_refine_ls_shift/su_mean 0.000
_refine_ls_structure_factor_coef Fsqd
_refine_ls_weighting_details 'w=1/[\s^2^(Fo^2^)+(0.0320P)^2^+1.1430P] where P=(Fo^2^+2Fc^2^)/3'
_refine_ls_weighting_scheme calc
_refine_ls_wR_factor_gt 0.0651
_refine_ls_wR_factor_ref 0.0676
_reflns_Friedel_coverage 0.000
_reflns_number_gt 2798
_reflns_number_total 3189
_reflns_threshold_expression 'I > 2\s(I)'
_cod_data_source_file c6dt03199d2.cif
_cod_data_source_block nb01
_cod_depositor_comments 'Adding full bibliography for 7041078--7041081.cif.'
_cod_original_cell_volume 3252.71(8)
_cod_database_code 7041078
_chemical_oxdiff_formula C19Ti1O1H24
_shelx_space_group_comment
;
The symmetry employed for this shelxl refinement is uniquely defined
by the following loop, which should always be used as a source of
symmetry information in preference to the above space-group names.
They are only intended as comments.
;
_reflns_odcompleteness_completeness 99.97
_reflns_odcompleteness_iscentric 1
_reflns_odcompleteness_theta 66.97
_olex2_refinement_description
;
1. Fixed Uiso
 At 1.2 times of:
  All C(H) groups
 At 1.5 times of:
  All C(H,H,H) groups
2.a Aromatic/amide H refined with riding coordinates:
 C6(H6), C2(H2), C5(H5), C4(H4), C3(H3), C10(H10), C14(H14), C15(H15),
 C11(H11), C13(H13), C9(H9), C12(H12), C7(H7), C8(H8)
2.b Idealised Me refined as rotating group:
 C17(H17A,H17B,H17C), C19(H19A,H19B,H19C), C18(H18A,H18B,H18C)
;
_shelx_shelxl_version_number 2014/7
_olex2_date_sample_data_collection 2016-03-11
_olex2_submission_special_instructions 'No special instructions were received'
_oxdiff_exptl_absorpt_empirical_details
;
Empirical correction (ABSPACK) includes:
- Absorption correction using spherical harmonics
- Frame scaling
;
_oxdiff_exptl_absorpt_empirical_full_max 1.754
_oxdiff_exptl_absorpt_empirical_full_min 0.485

loop_
_space_group_symop_operation_xyz
'x, y, z'
'-x+1/2, -y+1/2, z'
'-y, x+1/2, z+1/2'
'y+1/2, -x, z+1/2'
'-x, -y, -z'
'x-1/2, y-1/2, -z'
'y, -x-1/2, -z-1/2'
'-y-1/2, x, -z-1/2'

loop_
_atom_site_label
_atom_site_type_symbol
_atom_site_fract_x
_atom_site_fract_y
_atom_site_fract_z
_atom_site_U_iso_or_equiv
_atom_site_adp_type
_atom_site_occupancy
_atom_site_site_symmetry_order
_atom_site_calc_flag
_atom_site_refinement_flags_posn
Ti1 Ti 0.45546(2) 0.31793(2) 0.51643(3) 0.01174(8) Uani 1 1 d .
O1 O 0.53547(5) 0.29889(5) 0.61075(11) 0.0158(2) Uani 1 1 d .
C1 C 0.50415(7) 0.41347(7) 0.40270(15) 0.0136(3) Uani 1 1 d .
C16 C 0.59441(7) 0.29000(7) 0.70530(15) 0.0170(3) Uani 1 1 d .
C6 C 0.43093(8) 0.37742(8) 0.76261(16) 0.0199(3) Uani 1 1 d .
H6 H 0.4670 0.3906 0.8309 0.024 Uiso 1 1 calc R
C2 C 0.45534(7) 0.45140(7) 0.30676(16) 0.0151(3) Uani 1 1 d .
H2 H 0.4143 0.4724 0.3428 0.018 Uiso 1 1 calc R
C5 C 0.55981(7) 0.39546(7) 0.29800(15) 0.0149(3) Uani 1 1 d .
H5 H 0.6008 0.3722 0.3269 0.018 Uiso 1 1 calc R
C4 C 0.54382(7) 0.41731(7) 0.15124(16) 0.0177(3) Uani 1 1 d .
H4 H 0.5712 0.4109 0.0609 0.021 Uiso 1 1 calc R
C3 C 0.47836(7) 0.45178(7) 0.15669(16) 0.0173(3) Uani 1 1 d .
H3 H 0.4551 0.4715 0.0702 0.021 Uiso 1 1 calc R
C10 C 0.40223(7) 0.41816(7) 0.64559(17) 0.0195(3) Uani 1 1 d .
H10 H 0.4155 0.4638 0.6206 0.023 Uiso 1 1 calc R
C14 C 0.38048(8) 0.26486(7) 0.32696(17) 0.0206(3) Uani 1 1 d .
H14 H 0.3346 0.2806 0.3150 0.025 Uiso 1 1 calc R
C15 C 0.43772(8) 0.28901(7) 0.24548(16) 0.0198(3) Uani 1 1 d .
H15 H 0.4378 0.3248 0.1703 0.024 Uiso 1 1 calc R
C11 C 0.49564(8) 0.25062(7) 0.29471(17) 0.0209(3) Uani 1 1 d .
H11 H 0.5413 0.2560 0.2577 0.025 Uiso 1 1 calc R
C13 C 0.40294(8) 0.21276(7) 0.43072(18) 0.0217(3) Uani 1 1 d .
H13 H 0.3751 0.1885 0.5030 0.026 Uiso 1 1 calc R
C9 C 0.35013(8) 0.37988(8) 0.57067(18) 0.0215(3) Uani 1 1 d .
H9 H 0.3229 0.3947 0.4852 0.026 Uiso 1 1 calc R
C12 C 0.47388(8) 0.20352(7) 0.40726(18) 0.0219(3) Uani 1 1 d .
H12 H 0.5021 0.1709 0.4590 0.026 Uiso 1 1 calc R
C7 C 0.39703(8) 0.31330(8) 0.76174(17) 0.0226(3) Uani 1 1 d .
H7 H 0.4069 0.2753 0.8275 0.027 Uiso 1 1 calc R
C8 C 0.34597(8) 0.31575(8) 0.64591(18) 0.0234(3) Uani 1 1 d .
H8 H 0.3141 0.2802 0.6225 0.028 Uiso 1 1 calc R
C17 C 0.62814(8) 0.36036(8) 0.72639(17) 0.0229(3) Uani 1 1 d .
H17A H 0.6416 0.3786 0.6245 0.034 Uiso 1 1 calc GR
H17B H 0.6689 0.3557 0.7924 0.034 Uiso 1 1 calc GR
H17C H 0.5955 0.3919 0.7758 0.034 Uiso 1 1 calc GR
C19 C 0.57206(9) 0.26004(8) 0.86231(17) 0.0245(3) Uani 1 1 d .
H19A H 0.5411 0.2924 0.9146 0.037 Uiso 1 1 calc GR
H19B H 0.6126 0.2522 0.9275 0.037 Uiso 1 1 calc GR
H19C H 0.5481 0.2164 0.8452 0.037 Uiso 1 1 calc GR
C18 C 0.64310(8) 0.24092(8) 0.62192(18) 0.0248(3) Uani 1 1 d .
H18A H 0.6200 0.1968 0.6050 0.037 Uiso 1 1 calc GR
H18B H 0.6842 0.2338 0.6859 0.037 Uiso 1 1 calc GR
H18C H 0.6564 0.2606 0.5213 0.037 Uiso 1 1 calc GR
H1 H 0.5160(8) 0.4296(8) 0.5032(19) 0.016(4) Uiso 1 1 d .

loop_
_atom_site_aniso_label
_atom_site_aniso_U_11
_atom_site_aniso_U_22
_atom_site_aniso_U_33
_atom_site_aniso_U_23
_atom_site_aniso_U_13
_atom_site_aniso_U_12
Ti1 0.01199(13) 0.00941(13) 0.01382(12) -0.00062(8) 0.00120(9) -0.00018(8)
O1 0.0155(5) 0.0152(5) 0.0165(4) 0.0023(4) -0.0015(4) -0.0003(4)
C1 0.0163(7) 0.0104(6) 0.0141(6) -0.0002(5) -0.0002(5) -0.0011(5)
C16 0.0177(7) 0.0179(7) 0.0155(6) 0.0006(5) -0.0045(5) -0.0001(5)
C6 0.0237(8) 0.0198(7) 0.0162(6) -0.0040(5) 0.0070(6) 0.0001(6)
C2 0.0164(7) 0.0108(6) 0.0183(6) 0.0003(5) 0.0015(5) 0.0006(5)
C5 0.0139(7) 0.0126(6) 0.0182(6) 0.0002(5) 0.0008(5) -0.0016(5)
C4 0.0181(7) 0.0186(7) 0.0164(6) 0.0002(5) 0.0039(5) -0.0017(5)
C3 0.0192(7) 0.0162(7) 0.0164(6) 0.0034(5) -0.0022(5) -0.0013(5)
C10 0.0223(7) 0.0134(7) 0.0228(7) -0.0019(5) 0.0110(6) 0.0023(5)
C14 0.0186(7) 0.0171(7) 0.0259(7) -0.0059(6) -0.0052(6) -0.0029(5)
C15 0.0277(8) 0.0148(7) 0.0169(6) -0.0055(5) -0.0024(6) -0.0027(6)
C11 0.0208(7) 0.0168(7) 0.0251(7) -0.0108(6) 0.0026(6) -0.0015(6)
C13 0.0255(8) 0.0125(7) 0.0272(7) -0.0032(6) 0.0002(6) -0.0057(6)
C9 0.0161(7) 0.0235(8) 0.0250(7) -0.0004(6) 0.0052(6) 0.0062(6)
C12 0.0261(8) 0.0099(7) 0.0297(7) -0.0067(6) -0.0053(6) 0.0015(6)
C7 0.0272(8) 0.0186(7) 0.0221(7) 0.0029(6) 0.0121(6) 0.0001(6)
C8 0.0177(7) 0.0216(8) 0.0310(8) -0.0035(6) 0.0118(6) -0.0034(6)
C17 0.0257(8) 0.0214(8) 0.0216(7) 0.0000(6) -0.0044(6) -0.0064(6)
C19 0.0328(9) 0.0220(8) 0.0186(7) 0.0053(6) -0.0022(6) 0.0017(6)
C18 0.0191(8) 0.0255(8) 0.0299(8) -0.0014(6) -0.0015(6) 0.0047(6)

loop_
_atom_type_symbol
_atom_type_description
_atom_type_scat_dispersion_real
_atom_type_scat_dispersion_imag
_atom_type_scat_source
C C 0.0181 0.0091 'International Tables Vol C Tables 4.2.6.8 and 6.1.1.4'
H H 0.0000 0.0000 'International Tables Vol C Tables 4.2.6.8 and 6.1.1.4'
O O 0.0492 0.0322 'International Tables Vol C Tables 4.2.6.8 and 6.1.1.4'
Ti Ti 0.2191 1.8069 'International Tables Vol C Tables 4.2.6.8 and 6.1.1.4'

loop_
_exptl_crystal_face_index_h
_exptl_crystal_face_index_k
_exptl_crystal_face_index_l
_exptl_crystal_face_perp_dist
-13 1 0 0.0404
-1 -1 -6 0.2246
0 1 6 0.2951
-1 -13 -1 0.0336
1 13 1 0.0010
13 -1 0 0.0043

loop_
_geom_angle_atom_site_label_1
_geom_angle_atom_site_label_2
_geom_angle_atom_site_label_3
_geom_angle
O1 Ti1 C1 90.06(5)
O1 Ti1 C6 82.97(5)
O1 Ti1 C10 108.93(5)
O1 Ti1 C14 137.70(5)
O1 Ti1 C15 120.67(5)
O1 Ti1 C11 87.88(5)
O1 Ti1 C13 109.36(5)
O1 Ti1 C9 138.62(5)
O1 Ti1 C12 81.80(5)
O1 Ti1 C7 90.43(5)
O1 Ti1 C8 123.86(5)
C1 Ti1 C6 93.68(5)
C1 Ti1 C10 74.07(5)
C1 Ti1 C14 107.94(5)
C1 Ti1 C15 80.73(5)
C1 Ti1 C11 88.33(5)
C1 Ti1 C13 137.10(5)
C1 Ti1 C9 91.59(5)
C1 Ti1 C12 120.85(5)
C1 Ti1 C7 126.74(5)
C1 Ti1 C8 125.08(5)
C6 Ti1 C10 32.92(5)
C14 Ti1 C6 131.53(5)
C14 Ti1 C10 112.72(5)
C14 Ti1 C15 33.59(5)
C14 Ti1 C11 55.87(5)
C14 Ti1 C9 80.28(5)
C14 Ti1 C12 56.00(5)
C15 Ti1 C6 155.45(5)
C15 Ti1 C10 123.75(5)
C15 Ti1 C11 33.91(5)
C15 Ti1 C9 100.36(5)
C15 Ti1 C12 55.91(5)
C11 Ti1 C6 170.64(5)
C11 Ti1 C10 155.27(5)
C11 Ti1 C12 33.27(5)
C13 Ti1 C6 125.60(5)
C13 Ti1 C10 129.15(5)
C13 Ti1 C14 34.23(5)
C13 Ti1 C15 56.39(5)
C13 Ti1 C11 55.95(5)
C13 Ti1 C9 97.05(5)
C13 Ti1 C12 33.74(5)
C13 Ti1 C8 75.49(5)
C9 Ti1 C6 55.66(5)
C9 Ti1 C10 33.54(5)
C9 Ti1 C11 133.49(5)
C9 Ti1 C12 130.66(5)
C12 Ti1 C6 142.03(5)
C12 Ti1 C10 162.42(5)
C7 Ti1 C6 33.80(5)
C7 Ti1 C10 55.68(5)
C7 Ti1 C14 106.80(5)
C7 Ti1 C15 140.29(5)
C7 Ti1 C11 144.89(5)
C7 Ti1 C13 92.02(5)
C7 Ti1 C9 56.51(5)
C7 Ti1 C12 111.89(5)
C7 Ti1 C8 34.09(5)
C8 Ti1 C6 55.82(5)
C8 Ti1 C10 55.59(5)
C8 Ti1 C14 76.61(5)
C8 Ti1 C15 108.31(5)
C8 Ti1 C11 129.46(5)
C8 Ti1 C9 33.91(5)
C8 Ti1 C12 106.95(5)
C16 O1 Ti1 170.88(9)
Ti1 C1 H1 88.9(10)
C2 C1 Ti1 112.33(9)
C2 C1 H1 120.4(10)
C5 C1 Ti1 112.00(9)
C5 C1 C2 105.00(11)
C5 C1 H1 117.5(10)
O1 C16 C17 107.82(11)
O1 C16 C19 108.72(12)
O1 C16 C18 108.13(11)
C17 C16 C19 111.01(12)
C18 C16 C17 110.48(12)
C18 C16 C19 110.57(12)
Ti1 C6 H6 121.0
C10 C6 Ti1 74.12(8)
C10 C6 H6 125.9
C10 C6 C7 108.13(14)
C7 C6 Ti1 70.71(8)
C7 C6 H6 125.9
C1 C2 H2 125.6
C3 C2 C1 108.81(12)
C3 C2 H2 125.6
C1 C5 H5 125.5
C4 C5 C1 109.04(12)
C4 C5 H5 125.5
C5 C4 H4 125.8
C5 C4 C3 108.46(12)
C3 C4 H4 125.8
C2 C3 C4 108.57(12)
C2 C3 H3 125.7
C4 C3 H3 125.7
Ti1 C10 H10 121.6
C6 C10 Ti1 72.96(8)
C6 C10 H10 125.8
C6 C10 C9 108.37(13)
C9 C10 Ti1 71.36(8)
C9 C10 H10 125.8
Ti1 C14 H14 120.2
C15 C14 Ti1 73.24(8)
C15 C14 H14 126.0
C15 C14 C13 108.00(13)
C13 C14 Ti1 72.35(8)
C13 C14 H14 126.0
Ti1 C15 H15 118.8
C14 C15 Ti1 73.17(8)
C14 C15 H15 126.0
C14 C15 C11 107.92(13)
C11 C15 Ti1 73.87(8)
C11 C15 H15 126.0
Ti1 C11 H11 120.2
C15 C11 Ti1 72.22(8)
C15 C11 H11 125.9
C12 C11 Ti1 73.48(8)
C12 C11 C15 108.13(13)
C12 C11 H11 125.9
Ti1 C13 H13 117.8
C14 C13 Ti1 73.42(8)
C14 C13 H13 126.2
C12 C13 Ti1 74.65(8)
C12 C13 C14 107.69(14)
C12 C13 H13 126.2
Ti1 C9 H9 118.3
C10 C9 Ti1 75.09(8)
C10 C9 H9 126.3
C8 C9 Ti1 72.28(8)
C8 C9 C10 107.45(14)
C8 C9 H9 126.3
Ti1 C12 H12 121.0
C11 C12 Ti1 73.25(8)
C11 C12 C13 108.21(13)
C11 C12 H12 125.9
C13 C12 Ti1 71.61(8)
C13 C12 H12 125.9
Ti1 C7 H7 117.1
C6 C7 Ti1 75.49(8)
C6 C7 H7 126.2
C8 C7 Ti1 73.30(8)
C8 C7 C6 107.69(14)
C8 C7 H7 126.2
Ti1 C8 H8 119.5
C9 C8 Ti1 73.81(8)
C9 C8 H8 125.9
C7 C8 Ti1 72.62(8)
C7 C8 C9 108.29(14)
C7 C8 H8 125.9
C16 C17 H17A 109.5
C16 C17 H17B 109.5
C16 C17 H17C 109.5
H17A C17 H17B 109.5
H17A C17 H17C 109.5
H17B C17 H17C 109.5
C16 C19 H19A 109.5
C16 C19 H19B 109.5
C16 C19 H19C 109.5
H19A C19 H19B 109.5
H19A C19 H19C 109.5
H19B C19 H19C 109.5
C16 C18 H18A 109.5
C16 C18 H18B 109.5
C16 C18 H18C 109.5
H18A C18 H18B 109.5
H18A C18 H18C 109.5
H18B C18 H18C 109.5

loop_
_geom_bond_atom_site_label_1
_geom_bond_atom_site_label_2
_geom_bond_distance
Ti1 O1 1.7939(10)
Ti1 C1 2.3043(13)
Ti1 C6 2.4568(14)
Ti1 C10 2.4716(14)
Ti1 C14 2.4174(14)
Ti1 C15 2.4183(14)
Ti1 C11 2.4397(14)
Ti1 C13 2.4035(14)
Ti1 C9 2.4236(14)
Ti1 C12 2.4426(14)
Ti1 C7 2.3952(14)
Ti1 C8 2.4040(14)
O1 C16 1.4160(16)
C1 C2 1.4580(19)
C1 C5 1.4508(18)
C1 H1 0.946(16)
C16 C17 1.5295(19)
C16 C19 1.5318(19)
C16 C18 1.524(2)
C6 H6 0.9500
C6 C10 1.397(2)
C6 C7 1.412(2)
C2 H2 0.9500
C2 C3 1.3642(19)
C5 H5 0.9500
C5 C4 1.3658(19)
C4 H4 0.9500
C4 C3 1.4408(19)
C3 H3 0.9500
C10 H10 0.9500
C10 C9 1.413(2)
C14 H14 0.9500
C14 C15 1.397(2)
C14 C13 1.419(2)
C15 H15 0.9500
C15 C11 1.417(2)
C11 H11 0.9500
C11 C12 1.398(2)
C13 H13 0.9500
C13 C12 1.407(2)
C9 H9 0.9500
C9 C8 1.408(2)
C12 H12 0.9500
C7 H7 0.9500
C7 C8 1.407(2)
C8 H8 0.9500
C17 H17A 0.9800
C17 H17B 0.9800
C17 H17C 0.9800
C19 H19A 0.9800
C19 H19B 0.9800
C19 H19C 0.9800
C18 H18A 0.9800
C18 H18B 0.9800
C18 H18C 0.9800

loop_
_geom_torsion_atom_site_label_1
_geom_torsion_atom_site_label_2
_geom_torsion_atom_site_label_3
_geom_torsion_atom_site_label_4
_geom_torsion
Ti1 C1 C2 C3 -118.46(11)
Ti1 C1 C5 C4 119.11(11)
Ti1 C6 C10 C9 63.00(10)
Ti1 C6 C7 C8 -66.78(10)
Ti1 C10 C9 C8 65.56(10)
Ti1 C14 C15 C11 66.24(10)
Ti1 C14 C13 C12 -67.36(10)
Ti1 C15 C11 C12 65.21(10)
Ti1 C11 C12 C13 63.52(10)
Ti1 C13 C12 C11 -64.59(10)
Ti1 C9 C8 C7 64.93(10)
Ti1 C7 C8 C9 -65.72(10)
C1 C2 C3 C4 -2.66(16)
C1 C5 C4 C3 1.56(16)
C6 C10 C9 Ti1 -64.03(10)
C6 C10 C9 C8 1.53(16)
C6 C7 C8 Ti1 68.27(10)
C6 C7 C8 C9 2.55(16)
C2 C1 C5 C4 -3.07(15)
C5 C1 C2 C3 3.50(15)
C5 C4 C3 C2 0.70(16)
C10 C6 C7 Ti1 65.19(10)
C10 C6 C7 C8 -1.60(16)
C10 C9 C8 Ti1 -67.45(10)
C10 C9 C8 C7 -2.52(16)
C14 C15 C11 Ti1 -65.78(10)
C14 C15 C11 C12 -0.56(16)
C14 C13 C12 Ti1 66.54(10)
C14 C13 C12 C11 1.95(16)
C15 C14 C13 Ti1 65.07(10)
C15 C14 C13 C12 -2.30(16)
C15 C11 C12 Ti1 -64.39(10)
C15 C11 C12 C13 -0.87(16)
C13 C14 C15 Ti1 -64.48(10)
C13 C14 C15 C11 1.76(16)
C7 C6 C10 Ti1 -62.96(10)
C7 C6 C10 C9 0.04(16)

loop_
_exptl_oxdiff_crystal_face_indexfrac_h
_exptl_oxdiff_crystal_face_indexfrac_k
_exptl_oxdiff_crystal_face_indexfrac_l
_exptl_oxdiff_crystal_face_x
_exptl_oxdiff_crystal_face_y
_exptl_oxdiff_crystal_face_z
-12.9847 0.9858 -0.0161 0.0367 0.0765 -1.0272
-0.9656 -0.9895 -6.0042 -0.6288 -0.8669 -0.1607
-0.0331 0.9885 6.0029 0.6264 0.8759 0.0822
-0.9746 -12.9836 -1.0077 -0.9738 0.3827 -0.0066
0.9746 12.9836 1.0077 0.9738 -0.3827 0.0066
12.9847 -0.9858 0.0161 -0.0367 -0.0765 1.0272
